data_2240301
loop_
_publ_author_name
'Yennawar, Hemant P.'
'Singh, Harnoor'
'Silverberg, Lee J.'

_publ_section_title
;
 Crystal structure of
 <i>N</i>-[(2<i>S</i>,5<i>R</i>)-4-oxo-2,3-diphenyl-1,3-thiazinan-5-yl]acetamide
 0.375-hydrate
;
_journal_coeditor_code HB7315
_journal_issue 1
_journal_name_full 'Acta Crystallographica Section E'
_journal_page_first 62
_journal_page_last 64
_journal_paper_doi 10.1107/S2056989014026425
_journal_volume 71
_journal_year 2015
_chemical_formula_iupac '2C18 H18 N2 O2 S1, 0.75OH2 O'
_chemical_formula_moiety 'C36 H36 N4 O4 S2, 0.75(H2 O)'
_chemical_formula_sum 'C36 H36 N4 O4.75 S2'
_chemical_formula_weight 664.81
_chemical_melting_point 451(2)
_chemical_name_systematic
;
<i>N</i>-[(2<i>S</i>,5<i>R</i>)-4-Oxo-2,3-diphenyl-1,3-thiazinan-5-yl]acetamide
0.375-hydrate
;
_space_group_IT_number 92
_symmetry_cell_setting tetragonal
_symmetry_space_group_name_Hall 'P 4abw 2nw'
_symmetry_space_group_name_H-M 'P 41 21 2'
_atom_sites_solution_hydrogens geom
_atom_sites_solution_primary direct
_atom_sites_solution_secondary difmap
_audit_creation_method SHELXL-97
_cell_angle_alpha 90.00
_cell_angle_beta 90.00
_cell_angle_gamma 90.00
_cell_formula_units_Z 8
_cell_length_a 13.3438(12)
_cell_length_b 13.3438(12)
_cell_length_c 40.237(7)
_cell_measurement_reflns_used 6252
_cell_measurement_temperature 298(2)
_cell_measurement_theta_max 26.41
_cell_measurement_theta_min 2.22
_cell_volume 7164.5(15)
_computing_cell_refinement
;
SAINT (Bruker, 2001)
;
_computing_data_collection
;
SMART (Bruker, 2001)
;
_computing_data_reduction
;
SAINT (Bruker, 2001)
;
_computing_molecular_graphics
;
<i>XSHELL</i> (Bruker, 2001)
;
_computing_publication_material
;
ORTEP-3 for Windows (Farrugia, 2012)
;
_computing_structure_refinement
;
SHELXL97 (Sheldrick, 2008)
;
_computing_structure_solution
;
SHELXS97 (Sheldrick, 2008)
;
_diffrn_ambient_temperature 298(2)
_diffrn_detector_area_resol_mean 8.34
_diffrn_measured_fraction_theta_full 1.000
_diffrn_measured_fraction_theta_max 1.000
_diffrn_measurement_device_type 'Bruker SMART APEX CCD'
_diffrn_measurement_method '\f and \w scans'
_diffrn_radiation_monochromator graphite
_diffrn_radiation_source 'fine-focus sealed tube'
_diffrn_radiation_type MoK\a
_diffrn_radiation_wavelength 0.71073
_diffrn_reflns_av_R_equivalents 0.0488
_diffrn_reflns_av_sigmaI/netI 0.0370
_diffrn_reflns_limit_h_max 17
_diffrn_reflns_limit_h_min -16
_diffrn_reflns_limit_k_max 16
_diffrn_reflns_limit_k_min -17
_diffrn_reflns_limit_l_max 53
_diffrn_reflns_limit_l_min -53
_diffrn_reflns_number 56028
_diffrn_reflns_theta_full 28.28
_diffrn_reflns_theta_max 28.28
_diffrn_reflns_theta_min 1.61
_exptl_absorpt_coefficient_mu 0.194
_exptl_absorpt_correction_T_max 0.9623
_exptl_absorpt_correction_T_min 0.9478
_exptl_absorpt_correction_type multi-scan
_exptl_absorpt_process_details
;
(SADABS; Bruker, 2001)
;
_exptl_crystal_colour colorless
_exptl_crystal_density_diffrn 1.233
_exptl_crystal_description cube
_exptl_crystal_F_000 2800
_exptl_crystal_size_max 0.28
_exptl_crystal_size_mid 0.25
_exptl_crystal_size_min 0.20
_refine_diff_density_max 0.747
_refine_diff_density_min -0.483
_refine_ls_abs_structure_details
;
Flack (1983), 3769 Friedel pairs
;
_refine_ls_abs_structure_Flack 0.10(10)
_refine_ls_extinction_method none
_refine_ls_goodness_of_fit_ref 1.048
_refine_ls_hydrogen_treatment mixed
_refine_ls_matrix_type full
_refine_ls_number_parameters 448
_refine_ls_number_reflns 8891
_refine_ls_number_restraints 0
_refine_ls_restrained_S_all 1.048
_refine_ls_R_factor_all 0.0903
_refine_ls_R_factor_gt 0.0662
_refine_ls_shift/su_max 0.008
_refine_ls_shift/su_mean 0.001
_refine_ls_structure_factor_coef Fsqd
_refine_ls_weighting_details 'calc w=1/[\s^2^(Fo^2^)+(0.1400P)^2^] where P=(Fo^2^+2Fc^2^)/3'
_refine_ls_weighting_scheme calc
_refine_ls_wR_factor_gt 0.1980
_refine_ls_wR_factor_ref 0.2160
_reflns_number_gt 6254
_reflns_number_total 8891
_reflns_threshold_expression I>2\s(I)
_cod_data_source_file hb7315sup1.cif
_cod_data_source_block I
_cod_original_cell_volume 7164.6(16)
_cod_database_code 2240301
_cod_database_fobs_code 2240301

loop_
_symmetry_equiv_pos_as_xyz
'x, y, z'
'-x, -y, z+1/2'
'-y+1/2, x+1/2, z+1/4'
'y+1/2, -x+1/2, z+3/4'
'-x+1/2, y+1/2, -z+1/4'
'x+1/2, -y+1/2, -z+3/4'
'y, x, -z'
'-y, -x, -z+1/2'

loop_
_atom_site_type_symbol
_atom_site_label
_atom_site_fract_x
_atom_site_fract_y
_atom_site_fract_z
_atom_site_U_iso_or_equiv
_atom_site_adp_type
_atom_site_calc_flag
_atom_site_refinement_flags
_atom_site_occupancy
_atom_site_symmetry_multiplicity
_atom_site_disorder_assembly
_atom_site_disorder_group
O O5A 0.0057(15) 0.053(2) 0.2410(7) 0.178(10) Uani d P 0.25 1 A 2
C C1 0.2504(3) -0.0827(2) 0.18198(8) 0.0489(7) Uani d . 1 1 B 1
C C2 0.1531(3) -0.1098(3) 0.18700(10) 0.0651(9) Uani d . 1 1 B 1
H H2 0.1094 -0.0680 0.1985 0.078 Uiso calc R 1 1 B 1
C C3 0.1199(4) -0.2031(4) 0.17437(13) 0.0878(15) Uani d . 1 1 B 1
H H3 0.0530 -0.2212 0.1768 0.105 Uiso calc R 1 1 B 1
C C4 0.1842(5) -0.2668(3) 0.15865(14) 0.0923(16) Uani d . 1 1 B 1
H H4 0.1618 -0.3286 0.1510 0.111 Uiso calc R 1 1 B 1
C C5 0.2808(4) -0.2392(3) 0.15436(11) 0.0800(13) Uani d . 1 1 B 1
H H5 0.3247 -0.2825 0.1436 0.096 Uiso calc R 1 1 B 1
C C6 0.3156(3) -0.1476(3) 0.16574(9) 0.0625(9) Uani d . 1 1 B 1
H H6 0.3822 -0.1297 0.1625 0.075 Uiso calc R 1 1 B 1
C C7 0.3648(3) 0.0213(3) 0.21946(8) 0.0509(7) Uani d . 1 1 B 1
H H7 0.4174 0.0648 0.2105 0.061 Uiso calc R 1 1 B 1
C C8 0.4137(3) -0.0748(3) 0.22965(8) 0.0562(8) Uani d . 1 1 B 1
C C9 0.3653(3) -0.1439(3) 0.24980(10) 0.0706(10) Uani d . 1 1 B 1
H H9 0.3010 -0.1323 0.2579 0.085 Uiso calc R 1 1 B 1
C C10 0.4193(5) -0.2344(3) 0.25755(12) 0.0907(16) Uani d . 1 1 B 1
H H10 0.3891 -0.2829 0.2708 0.109 Uiso calc R 1 1 B 1
C C11 0.5109(5) -0.2497(4) 0.24620(14) 0.0932(16) Uani d . 1 1 B 1
H H11 0.5439 -0.3088 0.2517 0.112 Uiso calc R 1 1 B 1
C C12 0.5571(4) -0.1833(5) 0.22722(15) 0.0994(17) Uani d . 1 1 B 1
H H12 0.6211 -0.1966 0.2192 0.119 Uiso calc R 1 1 B 1
C C13 0.5102(3) -0.0938(4) 0.21928(11) 0.0739(10) Uani d . 1 1 B 1
H H13 0.5442 -0.0461 0.2068 0.089 Uiso calc R 1 1 B 1
C C14 0.2462(2) 0.0994(2) 0.18183(8) 0.0499(7) Uani d . 1 1 B 1
C C15 0.2878(3) 0.1931(2) 0.19744(9) 0.0545(7) Uani d . 1 1 B 1
H H15 0.3607 0.1932 0.1945 0.065 Uiso calc R 1 1 B 1
C C16 0.2647(4) 0.1940(3) 0.23457(10) 0.0724(10) Uani d . 1 1 B 1
H H16A 0.1927 0.1975 0.2377 0.087 Uiso calc R 1 1 B 1
H H16B 0.2940 0.2535 0.2444 0.087 Uiso calc R 1 1 B 1
C C17 0.2967(3) 0.3685(2) 0.17969(9) 0.0577(8) Uani d . 1 1 B 1
C C18 0.2486(4) 0.4517(3) 0.16103(11) 0.0772(12) Uani d . 1 1 B 1
H H18A 0.2521 0.5121 0.1739 0.116 Uiso calc R 1 1 B 1
H H18B 0.1798 0.4353 0.1568 0.116 Uiso calc R 1 1 B 1
H H18C 0.2830 0.4614 0.1403 0.116 Uiso calc R 1 1 B 1
C C19 0.6796(2) 0.1320(2) 0.09363(8) 0.0481(7) Uani d . 1 1 C 1
H H19 0.6662 0.1120 0.0706 0.058 Uiso calc R 1 1 C 1
C C20 0.7810(2) 0.0882(2) 0.10234(9) 0.0516(7) Uani d . 1 1 C 1
C C21 0.8070(3) 0.0618(3) 0.13434(10) 0.0612(8) Uani d . 1 1 C 1
H H21 0.7602 0.0671 0.1514 0.073 Uiso calc R 1 1 C 1
C C22 0.9023(3) 0.0278(3) 0.14103(15) 0.0826(13) Uani d . 1 1 C 1
H H22 0.9196 0.0100 0.1626 0.099 Uiso calc R 1 1 C 1
C C23 0.9725(3) 0.0197(4) 0.11586(16) 0.0866(15) Uani d . 1 1 C 1
H H23 1.0374 -0.0012 0.1207 0.104 Uiso calc R 1 1 C 1
C C24 0.9467(3) 0.0419(4) 0.08473(16) 0.0900(15) Uani d . 1 1 C 1
H H24 0.9933 0.0340 0.0677 0.108 Uiso calc R 1 1 C 1
C C25 0.8515(3) 0.0765(3) 0.07738(12) 0.0693(10) Uani d . 1 1 C 1
H H25 0.8347 0.0921 0.0555 0.083 Uiso calc R 1 1 C 1
C C26 0.5686(2) -0.0093(2) 0.10451(8) 0.0492(7) Uani d . 1 1 C 1
C C27 0.5836(3) -0.0874(3) 0.12672(11) 0.0614(8) Uani d . 1 1 C 1
H H27 0.6106 -0.0748 0.1476 0.074 Uiso calc R 1 1 C 1
C C28 0.5582(3) -0.1838(3) 0.11770(13) 0.0726(11) Uani d . 1 1 C 1
H H28 0.5669 -0.2361 0.1327 0.087 Uiso calc R 1 1 C 1
C C29 0.5199(4) -0.2029(3) 0.08654(14) 0.0817(13) Uani d . 1 1 C 1
H H29 0.5027 -0.2681 0.0806 0.098 Uiso calc R 1 1 C 1
C C30 0.5071(4) -0.1261(4) 0.06417(13) 0.0899(15) Uani d . 1 1 C 1
H H30 0.4823 -0.1396 0.0430 0.108 Uiso calc R 1 1 C 1
C C31 0.5311(3) -0.0281(3) 0.07304(10) 0.0678(10) Uani d . 1 1 C 1
H H31 0.5220 0.0240 0.0580 0.081 Uiso calc R 1 1 C 1
C C32 0.5461(2) 0.1382(2) 0.13924(8) 0.0490(7) Uani d . 1 1 C 1
C C33 0.5743(3) 0.2454(3) 0.14941(9) 0.0542(8) Uani d . 1 1 C 1
H H33 0.5249 0.2891 0.1387 0.065 Uiso calc R 1 1 C 1
C C34 0.6759(3) 0.2826(2) 0.13793(10) 0.0570(8) Uani d . 1 1 C 1
H H34A 0.7286 0.2442 0.1486 0.068 Uiso calc R 1 1 C 1
H H34B 0.6842 0.3525 0.1439 0.068 Uiso calc R 1 1 C 1
C C35 0.6035(3) 0.1985(4) 0.20735(10) 0.0707(10) Uani d . 1 1 C 1
C C36 0.5771(5) 0.2170(5) 0.24334(11) 0.1019(17) Uani d . 1 1 C 1
H H36A 0.5455 0.2813 0.2455 0.153 Uiso calc R 1 1 C 1
H H36B 0.6371 0.2157 0.2565 0.153 Uiso calc R 1 1 C 1
H H36C 0.5321 0.1657 0.2509 0.153 Uiso calc R 1 1 C 1
N N1 0.28612(19) 0.01260(19) 0.19383(7) 0.0474(6) Uani d . 1 1 B 1
N N2 0.2471(3) 0.2807(2) 0.18125(9) 0.0601(7) Uani d . 1 1 B 1
H H2N 0.193(5) 0.265(4) 0.1701(12) 0.100(17) Uiso d . 1 1 D 1
N N3 0.59653(19) 0.09217(19) 0.11341(7) 0.0481(6) Uani d . 1 1 C 1
N N4 0.5591(3) 0.2575(3) 0.18477(9) 0.0633(8) Uani d . 1 1 C 1
H H4N 0.511(3) 0.305(3) 0.1853(9) 0.053(10) Uiso d . 1 1 E 1
O O1 0.1807(2) 0.10192(19) 0.16054(7) 0.0673(7) Uani d . 1 1 B 1
O O2 0.3791(2) 0.3763(2) 0.19349(8) 0.0734(7) Uani d . 1 1 B 1
O O3 0.47621(19) 0.09644(19) 0.15238(7) 0.0629(6) Uani d . 1 1 C 1
O O4 0.6614(3) 0.1312(3) 0.19895(8) 0.0841(9) Uani d . 1 1 C 1
S S1 0.31262(10) 0.08417(8) 0.25589(2) 0.0726(3) Uani d . 1 1 B 1
S S2 0.68356(7) 0.26844(7) 0.09362(3) 0.0624(2) Uani d . 1 1 C 1
O O5C 0.9973(9) 0.2040(12) 0.2631(3) 0.092(4) Uani d P 0.25 1 F 2
O O5B 0.8745(12) 0.1255(12) 0.2500 0.270(15) Uani d SP 0.50 2 G 4

loop_
_atom_site_aniso_label
_atom_site_aniso_U_11
_atom_site_aniso_U_22
_atom_site_aniso_U_33
_atom_site_aniso_U_12
_atom_site_aniso_U_13
_atom_site_aniso_U_23
O5A 0.092(12) 0.22(3) 0.22(3) 0.038(16) 0.064(14) 0.00(2)
C1 0.0553(18) 0.0383(15) 0.0533(15) -0.0032(13) -0.0101(14) 0.0055(12)
C2 0.0536(19) 0.064(2) 0.078(2) -0.0075(16) -0.0073(17) 0.0157(18)
C3 0.079(3) 0.070(3) 0.114(3) -0.028(2) -0.036(3) 0.023(3)
C4 0.115(4) 0.046(2) 0.116(4) -0.008(3) -0.047(3) 0.002(2)
C5 0.103(4) 0.054(2) 0.083(3) 0.014(2) -0.024(2) -0.013(2)
C6 0.066(2) 0.061(2) 0.0607(19) 0.0083(17) -0.0060(17) -0.0083(16)
C7 0.0494(17) 0.0505(17) 0.0527(16) -0.0001(13) -0.0053(13) 0.0027(13)
C8 0.059(2) 0.0545(19) 0.0552(16) -0.0001(15) -0.0102(15) -0.0019(14)
C9 0.074(3) 0.069(2) 0.069(2) -0.0090(19) -0.006(2) 0.0174(19)
C10 0.132(5) 0.058(2) 0.083(3) -0.016(3) -0.038(3) 0.017(2)
C11 0.099(4) 0.083(3) 0.097(3) 0.023(3) -0.037(3) 0.007(3)
C12 0.081(3) 0.106(4) 0.111(4) 0.033(3) -0.023(3) 0.006(3)
C13 0.059(2) 0.089(3) 0.074(2) 0.016(2) -0.0084(19) 0.007(2)
C14 0.0495(17) 0.0416(16) 0.0585(17) 0.0026(13) -0.0020(14) 0.0028(13)
C15 0.0507(17) 0.0406(15) 0.0722(19) 0.0010(13) 0.0011(15) -0.0072(15)
C16 0.088(3) 0.052(2) 0.077(2) 0.0129(19) 0.009(2) -0.0090(18)
C17 0.062(2) 0.0402(16) 0.071(2) 0.0004(14) 0.0133(17) -0.0029(14)
C18 0.104(3) 0.0449(19) 0.083(3) 0.005(2) 0.009(2) 0.0092(18)
C19 0.0402(15) 0.0411(15) 0.0630(17) -0.0036(12) 0.0048(13) 0.0051(13)
C20 0.0445(16) 0.0382(15) 0.0722(19) -0.0046(12) 0.0036(14) -0.0062(14)
C21 0.055(2) 0.0498(18) 0.078(2) 0.0039(16) -0.0041(17) -0.0032(16)
C22 0.066(3) 0.056(2) 0.126(4) 0.0054(19) -0.030(3) -0.011(2)
C23 0.043(2) 0.069(3) 0.148(5) 0.0080(17) -0.008(3) -0.009(3)
C24 0.052(2) 0.083(3) 0.135(5) 0.004(2) 0.031(3) -0.012(3)
C25 0.056(2) 0.060(2) 0.091(3) -0.0015(17) 0.0156(19) 0.001(2)
C26 0.0369(15) 0.0466(16) 0.0641(17) -0.0015(12) 0.0024(13) 0.0020(14)
C27 0.0502(19) 0.0510(19) 0.083(2) 0.0040(15) 0.0034(17) 0.0045(17)
C28 0.058(2) 0.0470(19) 0.113(3) 0.0028(16) 0.003(2) 0.007(2)
C29 0.070(3) 0.049(2) 0.126(4) -0.0124(18) 0.006(3) -0.014(2)
C30 0.089(3) 0.093(3) 0.088(3) -0.035(3) 0.002(3) -0.015(3)
C31 0.063(2) 0.070(2) 0.070(2) -0.0136(18) -0.0083(18) -0.0008(18)
C32 0.0362(15) 0.0483(17) 0.0624(17) 0.0014(12) 0.0060(13) 0.0011(14)
C33 0.0456(17) 0.0442(16) 0.073(2) 0.0081(13) 0.0025(15) -0.0023(14)
C34 0.0499(18) 0.0363(15) 0.085(2) -0.0017(13) 0.0023(16) 0.0065(15)
C35 0.062(2) 0.079(3) 0.071(2) -0.014(2) -0.0045(18) -0.005(2)
C36 0.108(4) 0.129(5) 0.069(2) -0.034(3) 0.008(3) -0.017(3)
N1 0.0457(14) 0.0392(13) 0.0574(14) 0.0019(10) -0.0038(11) -0.0014(11)
N2 0.0589(18) 0.0402(15) 0.081(2) 0.0012(12) -0.0044(16) -0.0011(13)
N3 0.0396(13) 0.0426(13) 0.0622(14) 0.0000(10) 0.0053(11) 0.0027(11)
N4 0.0577(18) 0.0550(18) 0.0772(19) 0.0000(15) 0.0121(15) -0.0127(15)
O1 0.0695(16) 0.0490(13) 0.0834(16) -0.0016(12) -0.0239(14) 0.0030(12)
O2 0.0626(17) 0.0519(15) 0.106(2) -0.0026(12) 0.0136(15) -0.0058(14)
O3 0.0511(13) 0.0584(14) 0.0791(16) -0.0047(11) 0.0173(12) -0.0021(12)
O4 0.0760(19) 0.094(2) 0.0821(18) 0.0198(17) -0.0026(16) 0.0077(17)
S1 0.0985(8) 0.0656(6) 0.0537(4) 0.0074(5) 0.0004(5) -0.0062(4)
S2 0.0592(5) 0.0476(5) 0.0805(6) -0.0027(4) 0.0059(4) 0.0147(4)
O5C 0.059(7) 0.114(11) 0.103(9) 0.018(7) 0.012(6) -0.027(8)
O5B 0.172(12) 0.172(12) 0.47(4) 0.015(16) -0.096(18) -0.096(18)

loop_
_atom_type_symbol
_atom_type_description
_atom_type_scat_dispersion_real
_atom_type_scat_dispersion_imag
_atom_type_scat_source
C C 0.0033 0.0016 'International Tables Vol C Tables 4.2.6.8 and 6.1.1.4'
H H 0.0000 0.0000 'International Tables Vol C Tables 4.2.6.8 and 6.1.1.4'
N N 0.0061 0.0033 'International Tables Vol C Tables 4.2.6.8 and 6.1.1.4'
O O 0.0106 0.0060 'International Tables Vol C Tables 4.2.6.8 and 6.1.1.4'
S S 0.1246 0.1234 'International Tables Vol C Tables 4.2.6.8 and 6.1.1.4'

loop_
_geom_angle_atom_site_label_1
_geom_angle_atom_site_label_2
_geom_angle_atom_site_label_3
_geom_angle
C2 C1 C6 120.0(3)
C2 C1 N1 120.1(3)
C6 C1 N1 119.9(3)
C1 C2 C3 118.6(4)
C1 C2 H2 120.7
C3 C2 H2 120.7
C4 C3 C2 121.2(5)
C4 C3 H3 119.4
C2 C3 H3 119.4
C5 C4 C3 119.3(4)
C5 C4 H4 120.4
C3 C4 H4 120.4
C4 C5 C6 121.2(4)
C4 C5 H5 119.4
C6 C5 H5 119.4
C5 C6 C1 119.7(4)
C5 C6 H6 120.1
C1 C6 H6 120.1
N1 C7 C8 115.7(3)
N1 C7 S1 109.0(2)
C8 C7 S1 109.9(2)
N1 C7 H7 107.3
C8 C7 H7 107.3
S1 C7 H7 107.3
C13 C8 C9 119.3(4)
C13 C8 C7 118.9(4)
C9 C8 C7 121.8(3)
C8 C9 C10 116.8(4)
C8 C9 H9 121.6
C10 C9 H9 121.6
C11 C10 C9 121.2(5)
C11 C10 H10 119.4
C9 C10 H10 119.4
C10 C11 C12 121.8(5)
C10 C11 H11 119.1
C12 C11 H11 119.1
C11 C12 C13 120.0(5)
C11 C12 H12 120.0
C13 C12 H12 120.0
C8 C13 C12 120.8(5)
C8 C13 H13 119.6
C12 C13 H13 119.6
O1 C14 N1 123.4(3)
O1 C14 C15 122.1(3)
N1 C14 C15 114.5(3)
N2 C15 C14 110.3(3)
N2 C15 C16 111.1(3)
C14 C15 C16 109.9(3)
N2 C15 H15 108.5
C14 C15 H15 108.5
C16 C15 H15 108.5
C15 C16 S1 112.7(2)
C15 C16 H16A 109.1
S1 C16 H16A 109.1
C15 C16 H16B 109.1
S1 C16 H16B 109.1
H16A C16 H16B 107.8
O2 C17 N2 119.3(3)
O2 C17 C18 123.2(3)
N2 C17 C18 117.5(4)
N3 C19 C20 114.2(3)
N3 C19 S2 112.6(2)
C20 C19 S2 111.1(2)
N3 C19 H19 106.1
C20 C19 H19 106.1
S2 C19 H19 106.1
C21 C20 C25 118.6(3)
C21 C20 C19 122.6(3)
C25 C20 C19 118.8(3)
C22 C21 C20 119.9(4)
C22 C21 H21 120.1
C20 C21 H21 120.1
C21 C22 C23 120.5(5)
C21 C22 H22 119.7
C23 C22 H22 119.7
C24 C23 C22 119.7(4)
C24 C23 H23 120.2
C22 C23 H23 120.2
C23 C24 C25 120.8(4)
C23 C24 H24 119.6
C25 C24 H24 119.6
C24 C25 C20 120.4(5)
C24 C25 H25 119.8
C20 C25 H25 119.8
C31 C26 C27 120.3(3)
C31 C26 N3 119.3(3)
C27 C26 N3 120.4(3)
C28 C27 C26 119.8(4)
C28 C27 H27 120.1
C26 C27 H27 120.1
C29 C28 C27 120.2(4)
C29 C28 H28 119.9
C27 C28 H28 119.9
C30 C29 C28 120.3(4)
C30 C29 H29 119.9
C28 C29 H29 119.9
C29 C30 C31 120.2(4)
C29 C30 H30 119.9
C31 C30 H30 119.9
C26 C31 C30 119.3(4)
C26 C31 H31 120.4
C30 C31 H31 120.4
O3 C32 N3 120.0(3)
O3 C32 C33 120.1(3)
N3 C32 C33 119.7(3)
N4 C33 C34 112.9(3)
N4 C33 C32 109.4(3)
C34 C33 C32 116.3(3)
N4 C33 H33 105.8
C34 C33 H33 105.8
C32 C33 H33 105.8
C33 C34 S2 108.6(3)
C33 C34 H34A 110.0
S2 C34 H34A 110.0
C33 C34 H34B 110.0
S2 C34 H34B 110.0
H34A C34 H34B 108.3
O4 C35 N4 121.3(4)
O4 C35 C36 121.8(5)
N4 C35 C36 116.8(5)
C14 N1 C1 120.3(3)
C14 N1 C7 117.3(3)
C1 N1 C7 122.4(3)
C17 N2 C15 122.7(3)
C17 N2 H2N 126(4)
C15 N2 H2N 111(4)
C32 N3 C26 118.4(3)
C32 N3 C19 128.0(3)
C26 N3 C19 113.5(2)
C35 N4 C33 122.7(3)
C35 N4 H4N 135(2)
C33 N4 H4N 102(2)
C16 S1 C7 97.23(17)
C34 S2 C19 95.94(15)

loop_
_geom_bond_atom_site_label_1
_geom_bond_atom_site_label_2
_geom_bond_site_symmetry_2
_geom_bond_distance
O5A O5A 8 1.33(4)
C1 C2 . 1.363(5)
C1 C6 . 1.391(5)
C1 N1 . 1.439(4)
C2 C3 . 1.415(6)
C2 H2 . 0.9300
C3 C4 . 1.363(8)
C3 H3 . 0.9300
C4 C5 . 1.352(8)
C4 H4 . 0.9300
C5 C6 . 1.385(6)
C5 H5 . 0.9300
C6 H6 . 0.9300
C7 N1 . 1.477(4)
C7 C8 . 1.496(5)
C7 S1 . 1.827(4)
C7 H7 . 0.9800
C8 C13 . 1.377(6)
C8 C9 . 1.388(5)
C9 C10 . 1.440(7)
C9 H9 . 0.9300
C10 C11 . 1.321(8)
C10 H10 . 0.9300
C11 C12 . 1.322(8)
C11 H11 . 0.9300
C12 C13 . 1.386(7)
C12 H12 . 0.9300
C13 H13 . 0.9300
C14 O1 . 1.225(4)
C14 N1 . 1.363(4)
C14 C15 . 1.505(5)
C15 N2 . 1.444(5)
C15 C16 . 1.525(5)
C15 H15 . 0.9800
C16 S1 . 1.814(4)
C16 H16A . 0.9700
C16 H16B . 0.9700
C17 O2 . 1.236(5)
C17 N2 . 1.346(5)
C17 C18 . 1.486(6)
C18 H18A . 0.9600
C18 H18B . 0.9600
C18 H18C . 0.9600
C19 N3 . 1.464(4)
C19 C20 . 1.515(4)
C19 S2 . 1.822(3)
C19 H19 . 0.9800
C20 C21 . 1.379(5)
C20 C25 . 1.384(5)
C21 C22 . 1.377(6)
C21 H21 . 0.9300
C22 C23 . 1.384(8)
C22 H22 . 0.9300
C23 C24 . 1.333(7)
C23 H23 . 0.9300
C24 C25 . 1.384(7)
C24 H24 . 0.9300
C25 H25 . 0.9300
C26 C31 . 1.385(5)
C26 C27 . 1.388(5)
C26 N3 . 1.449(4)
C27 C28 . 1.379(6)
C27 H27 . 0.9300
C28 C29 . 1.378(7)
C28 H28 . 0.9300
C29 C30 . 1.376(7)
C29 H29 . 0.9300
C30 C31 . 1.392(6)
C30 H30 . 0.9300
C31 H31 . 0.9300
C32 O3 . 1.208(4)
C32 N3 . 1.382(4)
C32 C33 . 1.535(5)
C33 N4 . 1.446(5)
C33 C34 . 1.516(5)
C33 H33 . 0.9800
C34 S2 . 1.796(4)
C34 H34A . 0.9700
C34 H34B . 0.9700
C35 O4 . 1.232(5)
C35 N4 . 1.340(6)
C35 C36 . 1.510(6)
C36 H36A . 0.9600
C36 H36B . 0.9600
C36 H36C . 0.9600
N2 H2N . 0.87(6)
N4 H4N . 0.90(4)

loop_
_geom_hbond_atom_site_label_D
_geom_hbond_atom_site_label_H
_geom_hbond_atom_site_label_A
_geom_hbond_distance_DH
_geom_hbond_distance_HA
_geom_hbond_distance_DA
_geom_hbond_angle_DHA
N2 H2N O1 0.88(6) 2.22(5) 2.678(4) 113(5)
N4 H4N O2 0.90(4) 2.03(4) 2.899(5) 162(4)
C7 H7 O3 0.98 2.50 3.241(4) 132
C21 H21 O4 0.93 2.48 3.375(5) 162

loop_
_geom_torsion_atom_site_label_1
_geom_torsion_atom_site_label_2
_geom_torsion_atom_site_label_3
_geom_torsion_atom_site_label_4
_geom_torsion
C6 C1 C2 C3 -2.1(5)
N1 C1 C2 C3 178.6(3)
C1 C2 C3 C4 2.6(7)
C2 C3 C4 C5 -1.7(7)
C3 C4 C5 C6 0.2(7)
C4 C5 C6 C1 0.2(6)
C2 C1 C6 C5 0.8(5)
N1 C1 C6 C5 -179.9(3)
N1 C7 C8 C13 106.9(4)
S1 C7 C8 C13 -129.2(3)
N1 C7 C8 C9 -74.5(4)
S1 C7 C8 C9 49.4(4)
C13 C8 C9 C10 -2.3(6)
C7 C8 C9 C10 179.1(3)
C8 C9 C10 C11 0.7(7)
C9 C10 C11 C12 -0.2(8)
C10 C11 C12 C13 1.3(9)
C9 C8 C13 C12 3.5(6)
C7 C8 C13 C12 -177.9(4)
C11 C12 C13 C8 -3.0(8)
O1 C14 C15 N2 -6.0(5)
N1 C14 C15 N2 175.3(3)
O1 C14 C15 C16 116.8(4)
N1 C14 C15 C16 -61.9(4)
N2 C15 C16 S1 179.1(3)
C14 C15 C16 S1 56.7(4)
N3 C19 C20 C21 -34.8(4)
S2 C19 C20 C21 93.9(3)
N3 C19 C20 C25 147.0(3)
S2 C19 C20 C25 -84.3(3)
C25 C20 C21 C22 2.0(5)
C19 C20 C21 C22 -176.3(3)
C20 C21 C22 C23 0.0(6)
C21 C22 C23 C24 -2.2(7)
C22 C23 C24 C25 2.4(8)
C23 C24 C25 C20 -0.4(7)
C21 C20 C25 C24 -1.8(6)
C19 C20 C25 C24 176.5(4)
C31 C26 C27 C28 -1.9(6)
N3 C26 C27 C28 -179.0(3)
C26 C27 C28 C29 1.3(6)
C27 C28 C29 C30 0.2(7)
C28 C29 C30 C31 -1.1(7)
C27 C26 C31 C30 1.0(6)
N3 C26 C31 C30 178.1(4)
C29 C30 C31 C26 0.5(7)
O3 C32 C33 N4 36.7(4)
N3 C32 C33 N4 -147.8(3)
O3 C32 C33 C34 166.0(3)
N3 C32 C33 C34 -18.5(4)
N4 C33 C34 S2 -177.7(2)
C32 C33 C34 S2 54.8(3)
O1 C14 N1 C1 -1.1(5)
C15 C14 N1 C1 177.6(3)
O1 C14 N1 C7 179.9(3)
C15 C14 N1 C7 -1.3(4)
C2 C1 N1 C14 -62.4(4)
C6 C1 N1 C14 118.4(4)
C2 C1 N1 C7 116.5(4)
C6 C1 N1 C7 -62.7(4)
C8 C7 N1 C14 -174.3(3)
S1 C7 N1 C14 61.3(3)
C8 C7 N1 C1 6.7(4)
S1 C7 N1 C1 -117.7(3)
O2 C17 N2 C15 -2.4(6)
C18 C17 N2 C15 177.4(3)
C14 C15 N2 C17 -152.0(3)
C16 C15 N2 C17 85.9(4)
O3 C32 N3 C26 -4.8(5)
C33 C32 N3 C26 179.7(3)
O3 C32 N3 C19 177.3(3)
C33 C32 N3 C19 1.8(5)
C31 C26 N3 C32 117.9(4)
C27 C26 N3 C32 -64.9(4)
C31 C26 N3 C19 -63.9(4)
C27 C26 N3 C19 113.2(3)
C20 C19 N3 C32 104.5(4)
S2 C19 N3 C32 -23.5(4)
C20 C19 N3 C26 -73.5(3)
S2 C19 N3 C26 158.6(2)
O4 C35 N4 C33 1.1(6)
C36 C35 N4 C33 -177.4(4)
C34 C33 N4 C35 -74.5(4)
C32 C33 N4 C35 56.6(4)
C15 C16 S1 C7 -1.7(4)
N1 C7 S1 C16 -53.5(3)
C8 C7 S1 C16 178.7(3)
C33 C34 S2 C19 -65.8(2)
N3 C19 S2 C34 50.5(3)
C20 C19 S2 C34 -79.1(2)
